data_7026120
loop_
_publ_author_name
'Chaturvedi, Jyotsna'
'Bhattacharya, Subrato'
'Prasad, Rajendra'

_publ_section_title
;
 Novel heterobimetallic thiocarboxylato complexes: synthesis,
 characterization and application as single source precursor for ternary
 chalcogenides.
;
_journal_issue 37
_journal_name_full 'Dalton transactions (Cambridge, England : 2003)'
_journal_page_first 8725
_journal_page_last 8732
_journal_paper_doi 10.1039/c0dt00210k
_journal_volume 39
_journal_year 2010
_chemical_formula_sum 'C60 H51 Cu O4 P2 Pb S3'
_chemical_formula_weight 1264.91
_chemical_name_common
;bis(triphenylphosphine)copper bis(muthiobenzoato)lead
thiobenzoate
;
_chemical_name_systematic
;
?
;
_space_group_IT_number 14
_symmetry_cell_setting monoclinic
_symmetry_space_group_name_Hall '-P 2yn'
_symmetry_space_group_name_H-M 'P 1 21/n 1'
_atom_sites_solution_hydrogens geom
_atom_sites_solution_primary direct
_atom_sites_solution_secondary difmap
_audit_creation_method SHELXL-97
_cell_angle_alpha 90.00
_cell_angle_beta 107.065(2)
_cell_angle_gamma 90.00
_cell_formula_units_Z 4
_cell_length_a 16.0477(15)
_cell_length_b 13.0335(12)
_cell_length_c 26.548(3)
_cell_measurement_temperature 293(2)
_cell_measurement_theta_max 28.3
_cell_measurement_theta_min 2.3
_cell_volume 5308.2(9)
_computing_cell_refinement 'Bruker SMART'
_computing_data_collection 'Bruker SMART'
_computing_data_reduction 'Bruker SAINT'
_computing_structure_refinement 'SHELXL-97 (Sheldrick, 1997)'
_computing_structure_solution 'SHELXS-97 (Sheldrick, 1997)'
_diffrn_ambient_temperature 293(2)
_diffrn_measured_fraction_theta_full 0.983
_diffrn_measured_fraction_theta_max 0.983
_diffrn_measurement_device_type 'CCD area detector'
_diffrn_measurement_method 'phi and omega scans'
_diffrn_radiation_monochromator graphite
_diffrn_radiation_source 'fine-focus sealed tube'
_diffrn_radiation_type MoK\a
_diffrn_radiation_wavelength 0.71073
_diffrn_reflns_av_R_equivalents 0.0559
_diffrn_reflns_av_sigmaI/netI 0.0715
_diffrn_reflns_limit_h_max 19
_diffrn_reflns_limit_h_min -21
_diffrn_reflns_limit_k_max 16
_diffrn_reflns_limit_k_min -17
_diffrn_reflns_limit_l_max 35
_diffrn_reflns_limit_l_min -29
_diffrn_reflns_number 34210
_diffrn_reflns_theta_full 28.34
_diffrn_reflns_theta_max 27.77
_diffrn_reflns_theta_min 2.34
_exptl_absorpt_coefficient_mu 3.794
_exptl_absorpt_correction_type none
_exptl_crystal_colour orange-yellow
_exptl_crystal_density_diffrn 1.583
_exptl_crystal_density_method 'not measured'
_exptl_crystal_description block
_exptl_crystal_F_000 2528
_exptl_crystal_size_max 0.42
_exptl_crystal_size_mid 0.37
_exptl_crystal_size_min 0.36
_refine_diff_density_max 2.030
_refine_diff_density_min -2.068
_refine_diff_density_rms 0.241
_refine_ls_extinction_method none
_refine_ls_goodness_of_fit_ref 1.105
_refine_ls_hydrogen_treatment constr
_refine_ls_matrix_type full
_refine_ls_number_parameters 640
_refine_ls_number_reflns 13027
_refine_ls_number_restraints 0
_refine_ls_restrained_S_all 1.01
_refine_ls_R_factor_all 0.0882
_refine_ls_R_factor_gt 0.0505
_refine_ls_shift/su_max 0.001
_refine_ls_shift/su_mean 0.000
_refine_ls_structure_factor_coef Fsqd
_refine_ls_weighting_details 'calc w=1/[\s^2^(Fo^2^)+(0.0466P)^2^+53.5732P] where P=(Fo^2^+2Fc^2^)/3'
_refine_ls_weighting_scheme calc
_refine_ls_wR_factor_gt 0.1092
_refine_ls_wR_factor_ref 0.1644
_reflns_number_gt 9209
_reflns_number_total 13027
_reflns_threshold_expression >2sigma(I)
_cod_data_source_file c0dt00210k.txt
_cod_data_source_block 25octb
_cod_original_sg_symbol_H-M P2(1)/n
_cod_original_formula_sum 'C60 H51 Cu O4 P2 Pb S3 '
_cod_database_code 7026120

loop_
_symmetry_equiv_pos_as_xyz
'x, y, z'
'-x+1/2, y+1/2, -z+1/2'
'-x, -y, -z'
'x-1/2, -y-1/2, z-1/2'

loop_
_atom_site_label
_atom_site_type_symbol
_atom_site_fract_x
_atom_site_fract_y
_atom_site_fract_z
_atom_site_U_iso_or_equiv
_atom_site_adp_type
_atom_site_occupancy
_atom_site_symmetry_multiplicity
_atom_site_calc_flag
_atom_site_refinement_flags
Pb1 Pb 0.257819(19) 0.13326(2) 0.930457(11) 0.02850(9) Uani 1 1 d .
Cu1 Cu 0.04924(5) 0.14865(6) 0.85346(3) 0.02012(18) Uani 1 1 d .
P1 P 0.04220(12) 0.32275(14) 0.85128(7) 0.0203(4) Uani 1 1 d .
S2 S 0.16867(12) 0.07756(14) 0.82706(8) 0.0266(4) Uani 1 1 d .
S1 S 0.09539(12) 0.08928(14) 0.94408(7) 0.0243(4) Uani 1 1 d .
P2 P -0.07121(11) 0.05867(13) 0.80671(7) 0.0188(3) Uani 1 1 d .
S3 S 0.29249(13) -0.06336(17) 0.96290(9) 0.0367(5) Uani 1 1 d .
O2 O 0.2734(4) 0.2367(5) 0.8377(2) 0.0467(17) Uani 1 1 d .
O1 O 0.1953(3) 0.2187(4) 1.0110(2) 0.0271(11) Uani 1 1 d .
O3 O 0.3990(4) 0.0336(5) 0.9220(2) 0.0372(14) Uani 1 1 d .
C44 C -0.2106(5) 0.2551(6) 0.6922(3) 0.0249(15) Uani 1 1 d .
H44 H -0.2483 0.3102 0.6901 0.030 Uiso 1 1 calc R
C46 C -0.1640(4) 0.0422(5) 0.8336(3) 0.0186(13) Uani 1 1 d .
C53 C -0.1244(5) -0.1240(5) 0.7487(3) 0.0233(14) Uani 1 1 d .
H53 H -0.1748 -0.0881 0.7315 0.028 Uiso 1 1 calc R
C55 C -0.0414(5) -0.2775(6) 0.7612(3) 0.0269(16) Uani 1 1 d .
H55 H -0.0361 -0.3460 0.7528 0.032 Uiso 1 1 calc R
C38 C 0.0958(5) 0.5228(5) 0.7445(3) 0.0239(15) Uani 1 1 d .
H38 H 0.1192 0.5881 0.7444 0.029 Uiso 1 1 calc R
C47 C -0.2511(5) 0.0394(5) 0.8039(3) 0.0235(15) Uani 1 1 d .
H47 H -0.2655 0.0493 0.7677 0.028 Uiso 1 1 calc R
C33 C -0.1041(5) 0.3004(6) 0.8846(3) 0.0281(16) Uani 1 1 d .
H33 H -0.0794 0.2373 0.8970 0.034 Uiso 1 1 calc R
C29 C -0.1022(5) 0.4578(5) 0.8374(3) 0.0221(14) Uani 1 1 d .
H29 H -0.0761 0.5004 0.8183 0.027 Uiso 1 1 calc R
C39 C 0.0868(5) 0.4824(5) 0.7910(3) 0.0231(14) Uani 1 1 d .
H39 H 0.1027 0.5215 0.8216 0.028 Uiso 1 1 calc R
C10 C 0.1771(6) 0.1157(7) 0.7125(3) 0.0370(19) Uani 1 1 d .
H10 H 0.1526 0.0580 0.7232 0.044 Uiso 1 1 calc R
C40 C -0.1206(4) 0.1213(5) 0.7426(2) 0.0195(14) Uani 1 1 d .
C15 C 0.3877(5) -0.0464(6) 0.9446(3) 0.0285(16) Uani 1 1 d .
C52 C -0.0581(4) -0.0741(5) 0.7875(2) 0.0162(12) Uani 1 1 d .
C9 C 0.2156(5) 0.1893(6) 0.7493(3) 0.0236(15) Uani 1 1 d .
C56 C 0.0252(5) -0.2309(6) 0.7989(3) 0.0316(18) Uani 1 1 d .
H56 H 0.0755 -0.2677 0.8153 0.038 Uiso 1 1 calc R
C31 C -0.2189(5) 0.4229(6) 0.8752(3) 0.0268(16) Uani 1 1 d .
H31 H -0.2706 0.4429 0.8814 0.032 Uiso 1 1 calc R
C57 C 0.0178(5) -0.1279(5) 0.8128(3) 0.0255(15) Uani 1 1 d .
H57 H 0.0627 -0.0962 0.8384 0.031 Uiso 1 1 calc R
C36 C 0.0366(4) 0.3691(6) 0.6983(3) 0.0236(14) Uani 1 1 d .
H36 H 0.0192 0.3311 0.6674 0.028 Uiso 1 1 calc R
C41 C -0.0964(5) 0.0922(6) 0.6987(3) 0.0253(15) Uani 1 1 d .
H41 H -0.0569 0.0390 0.7009 0.030 Uiso 1 1 calc R
C22 C 0.1200(4) 0.3943(5) 0.9055(3) 0.0201(14) Uani 1 1 d .
C59 C 0.9593(6) 0.8246(8) 0.6141(4) 0.045(2) Uani 1 1 d .
C35 C 0.0289(5) 0.3277(5) 0.7453(3) 0.0231(14) Uani 1 1 d .
H35 H 0.0065 0.2619 0.7454 0.028 Uiso 1 1 calc R
O4 O 0.9026(5) 0.8756(7) 0.5854(3) 0.071(2) Uani 1 1 d .
C18 C 0.5089(6) -0.2960(8) 0.9869(3) 0.044(2) Uani 1 1 d .
H18 H 0.5022 -0.3593 1.0015 0.053 Uiso 1 1 calc R
C37 C 0.0702(5) 0.4664(6) 0.6980(3) 0.0286(16) Uani 1 1 d .
H37 H 0.0757 0.4942 0.6669 0.034 Uiso 1 1 calc R
C51 C -0.1427(5) 0.0251(5) 0.8885(3) 0.0258(15) Uani 1 1 d .
H51 H -0.0847 0.0243 0.9090 0.031 Uiso 1 1 calc R
C16 C 0.4544(6) -0.1285(8) 0.9568(3) 0.039(2) Uani 1 1 d .
C48 C -0.3160(5) 0.0225(6) 0.8267(3) 0.0284(16) Uani 1 1 d .
H48 H -0.3739 0.0204 0.8062 0.034 Uiso 1 1 calc R
C45 C -0.1768(5) 0.2053(5) 0.7396(3) 0.0232(14) Uani 1 1 d .
H45 H -0.1910 0.2271 0.7694 0.028 Uiso 1 1 calc R
C43 C -0.1891(5) 0.2240(6) 0.6475(3) 0.0290(17) Uani 1 1 d .
H43 H -0.2129 0.2571 0.6155 0.035 Uiso 1 1 calc R
C14 C 0.2492(5) 0.2774(7) 0.7322(3) 0.0338(18) Uani 1 1 d .
H14 H 0.2748 0.3284 0.7562 0.041 Uiso 1 1 calc R
C49 C -0.2940(5) 0.0084(6) 0.8814(3) 0.0319(18) Uani 1 1 d .
H49 H -0.3377 -0.0018 0.8974 0.038 Uiso 1 1 calc R
C12 C 0.2081(6) 0.2136(9) 0.6439(4) 0.049(2) Uani 1 1 d .
H12 H 0.2064 0.2213 0.6088 0.059 Uiso 1 1 calc R
C27 C 0.0932(5) 0.4337(7) 0.9466(3) 0.0336(18) Uani 1 1 d .
H27 H 0.0358 0.4257 0.9469 0.040 Uiso 1 1 calc R
C28 C -0.0637(4) 0.3638(5) 0.8568(3) 0.0211(14) Uani 1 1 d .
C1 C 0.1218(5) 0.1819(6) 0.9955(3) 0.0236(15) Uani 1 1 d .
C8 C 0.2260(5) 0.1784(6) 0.8061(3) 0.0278(16) Uani 1 1 d .
C5 C -0.0736(5) 0.2756(7) 1.0653(3) 0.0355(19) Uani 1 1 d .
H5 H -0.1167 0.2991 1.0794 0.043 Uiso 1 1 calc R
C50 C -0.2083(5) 0.0096(6) 0.9116(3) 0.0306(17) Uani 1 1 d .
H50 H -0.1944 -0.0002 0.9478 0.037 Uiso 1 1 calc R
C3 C -0.0267(5) 0.1631(6) 1.0086(3) 0.0321(18) Uani 1 1 d .
H3 H -0.0383 0.1087 0.9848 0.039 Uiso 1 1 calc R
C54 C -0.1161(5) -0.2244(6) 0.7358(3) 0.0261(15) Uani 1 1 d .
H54 H -0.1605 -0.2565 0.7101 0.031 Uiso 1 1 calc R
C13 C 0.2441(6) 0.2884(8) 0.6797(4) 0.043(2) Uani 1 1 d .
H13 H 0.2656 0.3478 0.6685 0.052 Uiso 1 1 calc R
C23 C 0.2054(6) 0.4066(6) 0.9050(3) 0.0339(18) Uani 1 1 d .
H23 H 0.2235 0.3789 0.8778 0.041 Uiso 1 1 calc R
C11 C 0.1741(7) 0.1259(8) 0.6603(4) 0.050(3) Uani 1 1 d .
H11 H 0.1496 0.0745 0.6362 0.060 Uiso 1 1 calc R
C6 C 0.0076(6) 0.3235(8) 1.0785(4) 0.049(3) Uani 1 1 d .
H6 H 0.0194 0.3771 1.1027 0.059 Uiso 1 1 calc R
C7 C 0.0699(5) 0.2920(7) 1.0562(4) 0.038(2) Uani 1 1 d .
H7 H 0.1238 0.3246 1.0651 0.045 Uiso 1 1 calc R
C26 C 0.1537(6) 0.4857(7) 0.9877(3) 0.042(2) Uani 1 1 d .
H26 H 0.1365 0.5105 1.0160 0.051 Uiso 1 1 calc R
C42 C -0.1318(5) 0.1434(6) 0.6513(3) 0.0286(16) Uani 1 1 d .
H42 H -0.1166 0.1230 0.6216 0.034 Uiso 1 1 calc R
C17 C 0.4425(6) -0.2206(7) 0.9784(3) 0.042(2) Uani 1 1 d .
H17 H 0.3917 -0.2335 0.9875 0.050 Uiso 1 1 calc R
C2 C 0.0531(5) 0.2117(5) 1.0203(3) 0.0231(14) Uani 1 1 d .
C58 C 1.0358(6) 0.8766(9) 0.6474(5) 0.068(4) Uani 1 1 d .
H58A H 1.0293 0.9493 0.6419 0.103 Uiso 1 1 calc R
H58B H 1.0867 0.8536 0.6388 0.103 Uiso 1 1 calc R
H58C H 1.0418 0.8613 0.6837 0.103 Uiso 1 1 calc R
C34 C 0.0541(4) 0.3837(5) 0.7920(3) 0.0214(14) Uani 1 1 d .
C21 C 0.5311(5) -0.1086(8) 0.9438(3) 0.041(2) Uani 1 1 d .
H21 H 0.5387 -0.0457 0.9292 0.050 Uiso 1 1 calc R
C32 C -0.1815(5) 0.3308(6) 0.8939(3) 0.0276(16) Uani 1 1 d .
H32 H -0.2079 0.2884 0.9129 0.033 Uiso 1 1 calc R
C4 C -0.0899(5) 0.1937(6) 1.0314(3) 0.0337(18) Uani 1 1 d .
H4 H -0.1428 0.1591 1.0238 0.040 Uiso 1 1 calc R
C25 C 0.2364(6) 0.5002(7) 0.9867(3) 0.043(2) Uani 1 1 d .
H25 H 0.2751 0.5368 1.0136 0.052 Uiso 1 1 calc R
C24 C 0.2644(6) 0.4609(6) 0.9456(3) 0.038(2) Uani 1 1 d .
H24 H 0.3216 0.4706 0.9451 0.045 Uiso 1 1 calc R
C19 C 0.5831(6) -0.2741(10) 0.9733(4) 0.055(3) Uani 1 1 d .
H19 H 0.6266 -0.3236 0.9783 0.066 Uiso 1 1 calc R
C60 C 0.9460(9) 0.7110(7) 0.6122(4) 0.065(4) Uani 1 1 d .
H60A H 0.8908 0.6949 0.5873 0.097 Uiso 1 1 calc R
H60B H 0.9467 0.6867 0.6465 0.097 Uiso 1 1 calc R
H60C H 0.9919 0.6784 0.6017 0.097 Uiso 1 1 calc R
C20 C 0.5946(6) -0.1812(9) 0.9524(4) 0.050(3) Uani 1 1 d .
H20 H 0.6459 -0.1675 0.9441 0.061 Uiso 1 1 calc R
C30 C -0.1792(5) 0.4870(6) 0.8467(3) 0.0276(16) Uani 1 1 d .
H30 H -0.2047 0.5495 0.8340 0.033 Uiso 1 1 calc R

loop_
_atom_site_aniso_label
_atom_site_aniso_U_11
_atom_site_aniso_U_22
_atom_site_aniso_U_33
_atom_site_aniso_U_23
_atom_site_aniso_U_13
_atom_site_aniso_U_12
Pb1 0.02794(15) 0.03281(16) 0.02775(16) 0.00206(12) 0.01282(11) -0.00184(12)
Cu1 0.0207(4) 0.0171(4) 0.0223(4) 0.0007(3) 0.0060(3) -0.0002(3)
P1 0.0229(8) 0.0192(8) 0.0190(8) 0.0015(7) 0.0066(7) 0.0001(7)
S2 0.0319(9) 0.0216(9) 0.0312(10) 0.0005(7) 0.0168(8) 0.0009(7)
S1 0.0292(9) 0.0235(9) 0.0232(9) 0.0033(7) 0.0121(7) 0.0014(7)
P2 0.0184(8) 0.0180(8) 0.0200(8) 0.0000(7) 0.0054(6) 0.0007(7)
S3 0.0299(10) 0.0358(11) 0.0534(13) 0.0148(10) 0.0263(9) 0.0097(9)
O2 0.062(4) 0.056(4) 0.027(3) 0.000(3) 0.021(3) -0.028(3)
O1 0.025(3) 0.026(3) 0.028(3) -0.006(2) 0.006(2) -0.003(2)
O3 0.038(3) 0.050(4) 0.032(3) 0.006(3) 0.023(3) 0.002(3)
C44 0.021(3) 0.026(4) 0.030(4) 0.002(3) 0.009(3) 0.001(3)
C46 0.021(3) 0.012(3) 0.021(3) 0.001(2) 0.003(3) -0.009(3)
C53 0.022(3) 0.018(3) 0.027(4) 0.002(3) 0.004(3) 0.001(3)
C55 0.032(4) 0.018(3) 0.034(4) -0.001(3) 0.016(3) 0.001(3)
C38 0.025(3) 0.013(3) 0.036(4) 0.007(3) 0.012(3) 0.005(3)
C47 0.026(4) 0.019(3) 0.028(4) 0.001(3) 0.012(3) 0.000(3)
C33 0.039(4) 0.026(4) 0.021(4) 0.003(3) 0.011(3) -0.004(3)
C29 0.034(4) 0.016(3) 0.018(3) 0.002(3) 0.011(3) -0.002(3)
C39 0.025(3) 0.017(3) 0.026(4) 0.004(3) 0.006(3) 0.005(3)
C10 0.040(5) 0.042(5) 0.034(4) 0.000(4) 0.020(4) -0.006(4)
C40 0.018(3) 0.023(3) 0.014(3) -0.001(3) -0.001(2) -0.011(3)
C15 0.031(4) 0.033(4) 0.024(4) -0.005(3) 0.011(3) 0.003(3)
C52 0.019(3) 0.015(3) 0.016(3) -0.001(2) 0.008(2) -0.003(2)
C9 0.025(3) 0.026(4) 0.025(4) 0.000(3) 0.014(3) -0.005(3)
C56 0.030(4) 0.017(3) 0.044(5) 0.001(3) 0.005(3) 0.004(3)
C31 0.025(4) 0.035(4) 0.023(4) -0.001(3) 0.010(3) 0.004(3)
C57 0.023(3) 0.021(3) 0.027(4) 0.004(3) -0.001(3) 0.002(3)
C36 0.018(3) 0.032(4) 0.017(3) 0.001(3) -0.001(2) 0.002(3)
C41 0.023(3) 0.026(4) 0.030(4) 0.004(3) 0.011(3) 0.003(3)
C22 0.022(3) 0.014(3) 0.021(3) -0.001(2) -0.001(3) -0.004(3)
C59 0.045(5) 0.053(6) 0.047(5) 0.007(5) 0.027(4) 0.004(5)
C35 0.025(3) 0.016(3) 0.031(4) -0.001(3) 0.011(3) 0.001(3)
O4 0.057(5) 0.077(6) 0.069(5) 0.013(4) 0.003(4) 0.029(4)
C18 0.050(5) 0.057(6) 0.027(4) 0.005(4) 0.013(4) 0.009(5)
C37 0.026(4) 0.031(4) 0.029(4) 0.010(3) 0.010(3) 0.009(3)
C51 0.035(4) 0.023(3) 0.023(4) 0.008(3) 0.014(3) -0.009(3)
C16 0.039(4) 0.059(6) 0.023(4) -0.004(4) 0.018(3) 0.008(4)
C48 0.025(4) 0.023(4) 0.037(4) 0.008(3) 0.008(3) 0.002(3)
C45 0.025(3) 0.019(3) 0.027(4) 0.004(3) 0.011(3) 0.000(3)
C43 0.041(4) 0.022(4) 0.027(4) 0.010(3) 0.014(3) -0.009(3)
C14 0.027(4) 0.034(4) 0.044(5) 0.002(4) 0.015(3) 0.002(3)
C49 0.030(4) 0.025(4) 0.049(5) 0.013(4) 0.024(4) 0.008(3)
C12 0.046(5) 0.071(7) 0.033(5) 0.010(5) 0.015(4) -0.008(5)
C27 0.034(4) 0.041(5) 0.023(4) 0.005(3) 0.003(3) 0.002(4)
C28 0.020(3) 0.025(3) 0.019(3) -0.004(3) 0.005(3) -0.002(3)
C1 0.023(3) 0.028(4) 0.018(3) 0.006(3) 0.003(3) 0.000(3)
C8 0.032(4) 0.021(4) 0.034(4) -0.002(3) 0.017(3) -0.006(3)
C5 0.026(4) 0.052(5) 0.032(4) -0.002(4) 0.014(3) 0.010(4)
C50 0.042(4) 0.027(4) 0.025(4) 0.006(3) 0.013(3) 0.011(3)
C3 0.039(4) 0.034(4) 0.030(4) -0.004(3) 0.020(3) -0.018(4)
C54 0.019(3) 0.024(4) 0.032(4) -0.004(3) 0.003(3) 0.001(3)
C13 0.032(4) 0.056(6) 0.046(5) 0.029(5) 0.019(4) -0.001(4)
C23 0.044(5) 0.027(4) 0.027(4) 0.007(3) 0.004(3) 0.000(4)
C11 0.069(7) 0.055(6) 0.026(4) -0.007(4) 0.014(4) -0.018(5)
C6 0.045(5) 0.051(6) 0.058(6) -0.032(5) 0.026(5) -0.003(5)
C7 0.028(4) 0.031(4) 0.054(5) -0.002(4) 0.012(4) 0.000(3)
C26 0.052(5) 0.042(5) 0.024(4) -0.012(4) -0.001(4) 0.007(4)
C42 0.034(4) 0.032(4) 0.028(4) 0.001(3) 0.021(3) -0.003(3)
C17 0.047(5) 0.044(5) 0.035(5) 0.005(4) 0.014(4) 0.020(4)
C2 0.029(4) 0.020(3) 0.018(3) 0.001(3) 0.004(3) 0.005(3)
C58 0.037(5) 0.066(7) 0.111(10) -0.048(7) 0.037(6) -0.013(5)
C34 0.020(3) 0.026(4) 0.019(3) 0.003(3) 0.006(3) 0.002(3)
C21 0.023(4) 0.077(7) 0.028(4) -0.004(4) 0.015(3) 0.011(4)
C32 0.030(4) 0.029(4) 0.028(4) 0.002(3) 0.014(3) -0.003(3)
C4 0.035(4) 0.031(4) 0.040(5) -0.003(4) 0.017(4) -0.005(3)
C25 0.044(5) 0.044(5) 0.028(4) 0.000(4) -0.011(4) -0.009(4)
C24 0.038(5) 0.025(4) 0.042(5) 0.006(4) -0.001(4) -0.007(3)
C19 0.038(5) 0.089(8) 0.036(5) -0.008(5) 0.009(4) 0.033(5)
C60 0.144(12) 0.031(5) 0.032(5) -0.006(4) 0.046(6) -0.023(6)
C20 0.044(5) 0.083(8) 0.029(5) 0.002(5) 0.018(4) 0.014(5)
C30 0.029(4) 0.029(4) 0.026(4) 0.003(3) 0.009(3) 0.004(3)

loop_
_atom_type_symbol
_atom_type_description
_atom_type_scat_dispersion_real
_atom_type_scat_dispersion_imag
_atom_type_scat_source
C C 0.0033 0.0016 'International Tables Vol C Tables 4.2.6.8 and 6.1.1.4'
H H 0.0000 0.0000 'International Tables Vol C Tables 4.2.6.8 and 6.1.1.4'
O O 0.0106 0.0060 'International Tables Vol C Tables 4.2.6.8 and 6.1.1.4'
P P 0.1023 0.0942 'International Tables Vol C Tables 4.2.6.8 and 6.1.1.4'
S S 0.1246 0.1234 'International Tables Vol C Tables 4.2.6.8 and 6.1.1.4'
Cu Cu 0.3201 1.2651 'International Tables Vol C Tables 4.2.6.8 and 6.1.1.4'
Pb Pb -3.3944 10.1111 'International Tables Vol C Tables 4.2.6.8 and 6.1.1.4'

loop_
_geom_angle_atom_site_label_1
_geom_angle_atom_site_label_2
_geom_angle_atom_site_label_3
_geom_angle
O3 Pb1 S3 57.83(13)
O3 Pb1 S2 89.64(13)
S3 Pb1 S2 93.71(7)
O3 Pb1 S1 139.09(14)
S3 Pb1 S1 82.94(6)
S2 Pb1 S1 81.12(5)
O3 Pb1 Cu1 133.70(13)
S3 Pb1 Cu1 108.86(5)
S2 Pb1 Cu1 44.76(4)
S1 Pb1 Cu1 45.09(4)
P1 Cu1 P2 118.03(7)
P1 Cu1 S2 114.47(7)
P2 Cu1 S2 105.20(7)
P1 Cu1 S1 110.01(7)
P2 Cu1 S1 109.73(7)
S2 Cu1 S1 97.37(7)
P1 Cu1 Pb1 96.19(5)
P2 Cu1 Pb1 145.75(5)
S2 Cu1 Pb1 54.68(5)
S1 Cu1 Pb1 54.63(5)
C34 P1 C28 106.1(3)
C34 P1 C22 103.5(3)
C28 P1 C22 102.7(3)
C34 P1 Cu1 116.1(2)
C28 P1 Cu1 109.3(2)
C22 P1 Cu1 117.7(2)
C8 S2 Cu1 109.5(3)
C8 S2 Pb1 87.3(3)
Cu1 S2 Pb1 80.56(6)
C1 S1 Cu1 118.7(2)
C1 S1 Pb1 86.5(2)
Cu1 S1 Pb1 80.28(5)
C52 P2 C46 99.7(3)
C52 P2 C40 102.4(3)
C46 P2 C40 103.4(3)
C52 P2 Cu1 119.1(2)
C46 P2 Cu1 119.9(2)
C40 P2 Cu1 109.9(2)
C15 S3 Pb1 84.6(3)
C15 O3 Pb1 96.9(5)
C45 C44 C43 120.9(7)
C45 C44 H44 119.6
C43 C44 H44 119.6
C47 C46 C51 118.7(6)
C47 C46 P2 125.1(5)
C51 C46 P2 116.0(5)
C54 C53 C52 121.2(7)
C54 C53 H53 119.4
C52 C53 H53 119.4
C56 C55 C54 120.9(7)
C56 C55 H55 119.5
C54 C55 H55 119.5
C39 C38 C37 120.5(7)
C39 C38 H38 119.7
C37 C38 H38 119.7
C48 C47 C46 121.6(7)
C48 C47 H47 119.2
C46 C47 H47 119.2
C28 C33 C32 120.3(7)
C28 C33 H33 119.8
C32 C33 H33 119.8
C30 C29 C28 119.7(7)
C30 C29 H29 120.1
C28 C29 H29 120.1
C38 C39 C34 120.4(7)
C38 C39 H39 119.8
C34 C39 H39 119.8
C11 C10 C9 121.3(8)
C11 C10 H10 119.3
C9 C10 H10 119.3
C41 C40 C45 120.0(6)
C41 C40 P2 120.3(5)
C45 C40 P2 119.4(5)
O3 C15 C16 120.9(7)
O3 C15 S3 120.3(6)
C16 C15 S3 118.8(6)
C57 C52 C53 119.2(6)
C57 C52 P2 119.7(5)
C53 C52 P2 121.1(5)
C10 C9 C14 118.6(7)
C10 C9 C8 123.3(7)
C14 C9 C8 118.1(7)
C55 C56 C57 120.4(7)
C55 C56 H56 119.8
C57 C56 H56 119.8
C32 C31 C30 119.9(7)
C32 C31 H31 120.0
C30 C31 H31 120.0
C52 C57 C56 118.8(7)
C52 C57 H57 120.6
C56 C57 H57 120.6
C37 C36 C35 119.9(7)
C37 C36 H36 120.1
C35 C36 H36 120.1
C40 C41 C42 119.3(7)
C40 C41 H41 120.3
C42 C41 H41 120.3
C23 C22 C27 120.2(7)
C23 C22 P1 119.6(6)
C27 C22 P1 120.2(6)
O4 C59 C58 118.4(11)
O4 C59 C60 116.9(11)
C58 C59 C60 124.8(10)
C34 C35 C36 120.9(7)
C34 C35 H35 119.6
C36 C35 H35 119.6
C19 C18 C17 118.9(10)
C19 C18 H18 120.6
C17 C18 H18 120.6
C36 C37 C38 119.7(7)
C36 C37 H37 120.2
C38 C37 H37 120.2
C50 C51 C46 119.7(7)
C50 C51 H51 120.1
C46 C51 H51 120.1
C17 C16 C21 120.5(9)
C17 C16 C15 123.0(8)
C21 C16 C15 116.4(9)
C47 C48 C49 119.1(7)
C47 C48 H48 120.5
C49 C48 H48 120.5
C44 C45 C40 119.5(7)
C44 C45 H45 120.3
C40 C45 H45 120.3
C42 C43 C44 119.2(7)
C42 C43 H43 120.4
C44 C43 H43 120.4
C13 C14 C9 119.9(8)
C13 C14 H14 120.1
C9 C14 H14 120.1
C50 C49 C48 120.5(7)
C50 C49 H49 119.8
C48 C49 H49 119.8
C13 C12 C11 119.6(9)
C13 C12 H12 120.2
C11 C12 H12 120.2
C22 C27 C26 119.2(8)
C22 C27 H27 120.4
C26 C27 H27 120.4
C33 C28 C29 119.4(7)
C33 C28 P1 117.3(6)
C29 C28 P1 123.2(5)
O1 C1 C2 120.9(7)
O1 C1 S1 120.8(6)
C2 C1 S1 118.4(5)
O2 C8 C9 120.3(7)
O2 C8 S2 121.3(6)
C9 C8 S2 118.4(5)
C4 C5 C6 119.9(8)
C4 C5 H5 120.1
C6 C5 H5 120.1
C49 C50 C51 120.5(7)
C49 C50 H50 119.8
C51 C50 H50 119.8
C2 C3 C4 121.3(8)
C2 C3 H3 119.4
C4 C3 H3 119.4
C53 C54 C55 119.5(7)
C53 C54 H54 120.2
C55 C54 H54 120.2
C12 C13 C14 121.1(8)
C12 C13 H13 119.5
C14 C13 H13 119.5
C22 C23 C24 120.0(8)
C22 C23 H23 120.0
C24 C23 H23 120.0
C10 C11 C12 119.5(9)
C10 C11 H11 120.2
C12 C11 H11 120.2
C7 C6 C5 120.3(8)
C7 C6 H6 119.9
C5 C6 H6 119.9
C6 C7 C2 120.4(8)
C6 C7 H7 119.8
C2 C7 H7 119.8
C25 C26 C27 120.7(8)
C25 C26 H26 119.6
C27 C26 H26 119.6
C43 C42 C41 121.1(7)
C43 C42 H42 119.4
C41 C42 H42 119.4
C16 C17 C18 119.0(9)
C16 C17 H17 120.5
C18 C17 H17 120.5
C3 C2 C7 118.8(7)
C3 C2 C1 122.5(7)
C7 C2 C1 118.7(7)
C59 C58 H58A 109.5
C59 C58 H58B 109.5
H58A C58 H58B 109.5
C59 C58 H58C 109.5
H58A C58 H58C 109.5
H58B C58 H58C 109.5
C39 C34 C35 118.7(7)
C39 C34 P1 123.7(5)
C35 C34 P1 117.6(5)
C20 C21 C16 120.1(10)
C20 C21 H21 120.0
C16 C21 H21 120.0
C31 C32 C33 120.2(7)
C31 C32 H32 119.9
C33 C32 H32 119.9
C5 C4 C3 119.3(8)
C5 C4 H4 120.3
C3 C4 H4 120.3
C26 C25 C24 120.7(8)
C26 C25 H25 119.7
C24 C25 H25 119.7
C25 C24 C23 119.1(8)
C25 C24 H24 120.4
C23 C24 H24 120.4
C20 C19 C18 121.4(9)
C20 C19 H19 119.3
C18 C19 H19 119.3
C59 C60 H60A 109.5
C59 C60 H60B 109.5
H60A C60 H60B 109.5
C59 C60 H60C 109.5
H60A C60 H60C 109.5
H60B C60 H60C 109.5
C21 C20 C19 120.1(10)
C21 C20 H20 120.0
C19 C20 H20 120.0
C29 C30 C31 120.4(7)
C29 C30 H30 119.8
C31 C30 H30 119.8

loop_
_geom_bond_atom_site_label_1
_geom_bond_atom_site_label_2
_geom_bond_distance
Pb1 O3 2.677(6)
Pb1 S3 2.709(2)
Pb1 S2 2.794(2)
Pb1 S1 2.7941(19)
Pb1 Cu1 3.3774(9)
Cu1 P1 2.272(2)
Cu1 P2 2.2900(19)
Cu1 S2 2.411(2)
Cu1 S1 2.427(2)
P1 C34 1.823(7)
P1 C28 1.828(7)
P1 C22 1.857(7)
S2 C8 1.784(8)
S1 C1 1.779(8)
P2 C52 1.834(7)
P2 C46 1.843(7)
P2 C40 1.844(7)
S3 C15 1.747(8)
O2 C8 1.218(9)
O1 C1 1.227(8)
O3 C15 1.242(10)
C44 C45 1.378(10)
C44 C43 1.390(10)
C44 H44 0.9300
C46 C47 1.388(9)
C46 C51 1.413(9)
C53 C54 1.370(10)
C53 C52 1.403(9)
C53 H53 0.9300
C55 C56 1.373(11)
C55 C54 1.376(10)
C55 H55 0.9300
C38 C39 1.388(10)
C38 C37 1.389(11)
C38 H38 0.9300
C47 C48 1.367(10)
C47 H47 0.9300
C33 C28 1.390(10)
C33 C32 1.393(11)
C33 H33 0.9300
C29 C30 1.383(10)
C29 C28 1.401(10)
C29 H29 0.9300
C39 C34 1.393(10)
C39 H39 0.9300
C10 C11 1.381(12)
C10 C9 1.378(11)
C10 H10 0.9300
C40 C41 1.384(10)
C40 C45 1.406(10)
C15 C16 1.481(12)
C52 C57 1.396(9)
C9 C14 1.399(11)
C9 C8 1.476(10)
C56 C57 1.407(10)
C56 H56 0.9300
C31 C32 1.368(11)
C31 C30 1.399(10)
C31 H31 0.9300
C57 H57 0.9300
C36 C37 1.379(11)
C36 C35 1.397(10)
C36 H36 0.9300
C41 C42 1.390(10)
C41 H41 0.9300
C22 C23 1.383(11)
C22 C27 1.382(11)
C59 O4 1.202(12)
C59 C58 1.453(14)
C59 C60 1.495(13)
C35 C34 1.391(10)
C35 H35 0.9300
C18 C19 1.374(14)
C18 C17 1.418(12)
C18 H18 0.9300
C37 H37 0.9300
C51 C50 1.379(10)
C51 H51 0.9300
C16 C17 1.368(13)
C16 C21 1.396(11)
C48 C49 1.403(11)
C48 H48 0.9300
C45 H45 0.9300
C43 C42 1.380(11)
C43 H43 0.9300
C14 C13 1.380(12)
C14 H14 0.9300
C49 C50 1.373(11)
C49 H49 0.9300
C12 C13 1.366(14)
C12 C11 1.391(14)
C12 H12 0.9300
C27 C26 1.405(11)
C27 H27 0.9300
C1 C2 1.491(10)
C5 C4 1.371(12)
C5 C6 1.394(12)
C5 H5 0.9300
C50 H50 0.9300
C3 C2 1.381(10)
C3 C4 1.382(11)
C3 H3 0.9300
C54 H54 0.9300
C13 H13 0.9300
C23 C24 1.399(11)
C23 H23 0.9300
C11 H11 0.9300
C6 C7 1.367(12)
C6 H6 0.9300
C7 C2 1.387(11)
C7 H7 0.9300
C26 C25 1.349(13)
C26 H26 0.9300
C42 H42 0.9300
C17 H17 0.9300
C58 H58A 0.9600
C58 H58B 0.9600
C58 H58C 0.9600
C21 C20 1.360(13)
C21 H21 0.9300
C32 H32 0.9300
C4 H4 0.9300
C25 C24 1.394(13)
C25 H25 0.9300
C24 H24 0.9300
C19 C20 1.366(16)
C19 H19 0.9300
C60 H60A 0.9600
C60 H60B 0.9600
C60 H60C 0.9600
C20 H20 0.9300
C30 H30 0.9300
